data_7220911
loop_
_publ_author_name
'Ryu, Hyunsoo'
'Mulyana, Yanyan'
'Park, In-Hyeok'
'Kim, Jinhee'
'Lindoy, Leonard F.'
'Lee, Shim Sung'

_publ_section_title
;
 Discrete and polymeric complexes of a macrocyclic pillar ligand in the
 absence and presence of dicarboxylic acid coligands
;
_journal_issue 30
_journal_name_full CrystEngComm
_journal_page_first 5717
_journal_paper_doi 10.1039/C5CE01127B
_journal_volume 17
_journal_year 2015
_chemical_formula_moiety '2(C28 H21.50 N6 Ni0.50)'
_chemical_formula_sum 'C56 H43 N12 Ni'
_chemical_formula_weight 942.73
_chemical_name_systematic 1
_space_group_IT_number 15
_symmetry_cell_setting monoclinic
_symmetry_space_group_name_Hall '-C 2yc'
_symmetry_space_group_name_H-M 'C 1 2/c 1'
_atom_sites_solution_hydrogens geom
_atom_sites_solution_primary direct
_atom_sites_solution_secondary difmap
_audit_creation_method SHELXL-97
_audit_update_record
;
2015-04-22 deposited with the CCDC.
2015-06-29 downloaded from the CCDC.
;
_cell_angle_alpha 90.00
_cell_angle_beta 99.207(3)
_cell_angle_gamma 90.00
_cell_formula_units_Z 4
_cell_length_a 51.246(3)
_cell_length_b 4.7708(2)
_cell_length_c 17.4723(8)
_cell_measurement_reflns_used 1861
_cell_measurement_temperature 173(2)
_cell_measurement_theta_max 19.81
_cell_measurement_theta_min 2.36
_cell_volume 4216.7(4)
_computing_cell_refinement 'Bruker SAINT'
_computing_data_collection 'Bruker APEX2'
_computing_data_reduction 'Bruker SAINT'
_computing_molecular_graphics 'Bruker SHELXTL'
_computing_publication_material 'Bruker SHELXTL'
_computing_structure_refinement 'SHELXL-97 (Sheldrick, 2008)'
_computing_structure_solution 'SHELXS-97 (Sheldrick, 2008)'
_diffrn_ambient_temperature 173(2)
_diffrn_measured_fraction_theta_full 0.994
_diffrn_measured_fraction_theta_max 0.994
_diffrn_measurement_device_type 'Bruker APEX-II CCD'
_diffrn_measurement_method '\f and \w scans'
_diffrn_radiation_monochromator graphite
_diffrn_radiation_source 'fine-focus sealed tube'
_diffrn_radiation_type MoK\a
_diffrn_radiation_wavelength 0.71073
_diffrn_reflns_av_R_equivalents 0.1031
_diffrn_reflns_av_sigmaI/netI 0.0940
_diffrn_reflns_limit_h_max 60
_diffrn_reflns_limit_h_min -60
_diffrn_reflns_limit_k_max 5
_diffrn_reflns_limit_k_min -5
_diffrn_reflns_limit_l_max 20
_diffrn_reflns_limit_l_min -18
_diffrn_reflns_number 18541
_diffrn_reflns_theta_full 25.00
_diffrn_reflns_theta_max 25.00
_diffrn_reflns_theta_min 0.81
_exptl_absorpt_coefficient_mu 0.519
_exptl_absorpt_correction_T_max 0.9670
_exptl_absorpt_correction_T_min 0.8763
_exptl_absorpt_correction_type multi-scan
_exptl_absorpt_process_details SADABS
_exptl_crystal_colour violet
_exptl_crystal_density_diffrn 1.485
_exptl_crystal_density_method 'not measured'
_exptl_crystal_description needle
_exptl_crystal_F_000 1964
_exptl_crystal_size_max 0.26
_exptl_crystal_size_mid 0.08
_exptl_crystal_size_min 0.07
_refine_diff_density_max 1.012
_refine_diff_density_min -0.545
_refine_diff_density_rms 0.101
_refine_ls_extinction_method none
_refine_ls_goodness_of_fit_ref 1.076
_refine_ls_hydrogen_treatment constr
_refine_ls_matrix_type full
_refine_ls_number_parameters 356
_refine_ls_number_reflns 3705
_refine_ls_number_restraints 30
_refine_ls_restrained_S_all 1.117
_refine_ls_R_factor_all 0.1468
_refine_ls_R_factor_gt 0.0924
_refine_ls_shift/su_max 0.000
_refine_ls_shift/su_mean 0.000
_refine_ls_structure_factor_coef Fsqd
_refine_ls_weighting_details 'calc w=1/[\s^2^(Fo^2^)+(0.1086P)^2^+24.1871P] where P=(Fo^2^+2Fc^2^)/3'
_refine_ls_weighting_scheme calc
_refine_ls_wR_factor_gt 0.2334
_refine_ls_wR_factor_ref 0.2703
_reflns_number_gt 2276
_reflns_number_total 3705
_reflns_threshold_expression >2sigma(I)
_cod_data_source_file c5ce01127b2.cif
_cod_data_source_block 1
_cod_depositor_comments
;
The following automatic conversions were performed:

'_symmetry_cell_setting' value 'Monoclinic' changed to 'monoclinic'
according to
/usr/data/users/saulius/crontab/automatic-downloads/rss-feeds/RSC/lib/dictionaries/cif_core.dic
dictionary named 'cif_core.dic' version 2.4.2 from 2011-04-26.

Automatic conversion script
Id: cif_fix_values 3271 2015-04-21 07:52:19Z andrius 

 Adding full bibliography for 7220910--7220915.cif.
;
_cod_original_cell_volume 4216.7(3)
_cod_original_sg_symbol_H-M C2/c
_cod_database_code 7220911

loop_
_symmetry_equiv_pos_as_xyz
'x, y, z'
'-x, y, -z+1/2'
'x+1/2, y+1/2, z'
'-x+1/2, y+1/2, -z+1/2'
'-x, -y, -z'
'x, -y, z-1/2'
'-x+1/2, -y+1/2, -z'
'x+1/2, -y+1/2, z-1/2'

loop_
_atom_site_label
_atom_site_type_symbol
_atom_site_fract_x
_atom_site_fract_y
_atom_site_fract_z
_atom_site_U_iso_or_equiv
_atom_site_adp_type
_atom_site_occupancy
_atom_site_symmetry_multiplicity
_atom_site_calc_flag
_atom_site_refinement_flags
_atom_site_disorder_assembly
_atom_site_disorder_group
Ni1 Ni 0.2500 0.7500 0.0000 0.0177(5) Uani 0.50 2 d SP . 1
Ni2 Ni 0.0000 0.5000 0.0000 0.0360(6) Uani 0.50 2 d SP . 1
N1 N 0.12176(13) -0.0247(15) 0.0276(4) 0.081(2) Uani 1 1 d D . .
N2 N 0.24070(11) 0.4761(11) 0.0668(3) 0.0435(13) Uani 1 1 d . . .
N3 N 0.28386(11) 0.7401(11) 0.0595(3) 0.0468(14) Uani 1 1 d . . .
H3A H 0.2688 0.7617 0.0278 0.056 Uiso 0.75 1 calc PR . 2
N4 N 0.12696(11) 0.3133(14) 0.2882(4) 0.0577(17) Uani 1 1 d . . .
N5 N 0.03419(11) 0.6649(12) 0.0088(3) 0.0492(14) Uani 1 1 d . . .
N6 N -0.01046(11) 0.7432(12) -0.0833(3) 0.0494(14) Uani 1 1 d . . .
H6A H -0.0083 0.6291 -0.0432 0.059 Uiso 0.75 1 calc PR . 2
C1 C 0.14335(15) -0.033(2) 0.0822(6) 0.124(4) Uani 1 1 d DU . .
H1A H 0.1427 -0.1439 0.1271 0.149 Uiso 1 1 calc R . .
C2 C 0.16600(17) 0.106(2) 0.0773(5) 0.110(4) Uani 1 1 d DU . .
H2A H 0.1800 0.0919 0.1201 0.132 Uiso 1 1 calc R . .
C4 C 0.14890(14) 0.261(2) -0.0399(5) 0.103(3) Uani 1 1 d DU . .
H4A H 0.1501 0.3553 -0.0871 0.124 Uiso 1 1 calc R . .
C5 C 0.12590(17) 0.132(2) -0.0329(5) 0.105(3) Uani 1 1 d DU . .
H5A H 0.1115 0.1544 -0.0742 0.126 Uiso 1 1 calc R . .
C3 C 0.17029(12) 0.2627(14) 0.0163(3) 0.0482(16) Uani 1 1 d D . .
C6 C 0.19480(13) 0.4099(13) 0.0099(4) 0.0436(15) Uani 1 1 d . . .
C7 C 0.21737(13) 0.3493(14) 0.0633(4) 0.0451(16) Uani 1 1 d . . .
H7A H 0.2160 0.2060 0.1002 0.054 Uiso 1 1 calc R . .
C8 C 0.26247(13) 0.3983(13) 0.1251(3) 0.0408(15) Uani 1 1 d . . .
C9 C 0.26195(14) 0.1977(14) 0.1822(4) 0.0481(17) Uani 1 1 d . . .
H9A H 0.2462 0.0958 0.1845 0.058 Uiso 1 1 calc R . .
C10 C 0.28409(14) 0.1461(15) 0.2352(4) 0.0501(17) Uani 1 1 d . . .
H10A H 0.2836 0.0079 0.2741 0.060 Uiso 1 1 calc R . .
C11 C 0.30723(15) 0.2932(15) 0.2327(4) 0.0544(19) Uani 1 1 d . . .
H11A H 0.3225 0.2564 0.2699 0.065 Uiso 1 1 calc R . .
C12 C 0.30804(14) 0.4940(14) 0.1760(4) 0.0508(17) Uani 1 1 d . . .
H12A H 0.3238 0.5968 0.1746 0.061 Uiso 1 1 calc R . .
C13 C 0.28569(13) 0.5457(13) 0.1209(3) 0.0418(15) Uani 1 1 d . . .
C14 C 0.30510(14) 0.8923(15) 0.0493(4) 0.0507(17) Uani 1 1 d . . .
H14A H 0.3210 0.8640 0.0845 0.061 Uiso 1 1 calc R . .
C15 C 0.1196(3) 0.557(3) 0.2523(9) 0.057(4) Uani 0.496(10) 1 d P A 1
H15A H 0.1305 0.7154 0.2675 0.069 Uiso 0.496(10) 1 calc PR A 1
C16 C 0.0988(3) 0.599(3) 0.1978(9) 0.051(4) Uani 0.496(10) 1 d P A 1
H16A H 0.0963 0.7743 0.1717 0.062 Uiso 0.496(10) 1 calc PR A 1
C15' C 0.1274(3) 0.381(4) 0.2134(9) 0.057(4) Uani 0.504(10) 1 d P A 2
H15B H 0.1440 0.4125 0.1972 0.068 Uiso 0.504(10) 1 calc PR A 2
C16' C 0.1046(3) 0.406(3) 0.1593(8) 0.056(4) Uani 0.504(10) 1 d P A 2
H16B H 0.1061 0.4470 0.1070 0.067 Uiso 0.504(10) 1 calc PR A 2
C17 C 0.08001(13) 0.3750(15) 0.1786(4) 0.0461(16) Uani 1 1 d . . .
C18 C 0.0863(3) 0.134(3) 0.2138(8) 0.045(4) Uani 0.496(10) 1 d P A 1
H18A H 0.0749 -0.0229 0.2023 0.054 Uiso 0.496(10) 1 calc PR A 1
C19 C 0.1092(3) 0.107(3) 0.2676(8) 0.052(4) Uani 0.496(10) 1 d P A 1
H19A H 0.1127 -0.0709 0.2917 0.063 Uiso 0.496(10) 1 calc PR A 1
C18' C 0.0800(3) 0.301(3) 0.2579(8) 0.048(4) Uani 0.504(10) 1 d P A 2
H18B H 0.0638 0.2650 0.2756 0.058 Uiso 0.504(10) 1 calc PR A 2
C19' C 0.1033(3) 0.282(3) 0.3086(9) 0.059(4) Uani 0.504(10) 1 d P A 2
H19B H 0.1025 0.2443 0.3615 0.071 Uiso 0.504(10) 1 calc PR A 2
C20 C 0.05564(13) 0.4124(15) 0.1223(4) 0.0474(17) Uani 1 1 d . . .
C21 C 0.05513(14) 0.6096(15) 0.0630(4) 0.0512(17) Uani 1 1 d . . .
H21A H 0.0709 0.7125 0.0609 0.061 Uiso 1 1 calc R . .
C22 C 0.03493(13) 0.8679(15) -0.0478(4) 0.0484(17) Uani 1 1 d . . .
C23 C 0.05717(14) 1.0235(14) -0.0582(4) 0.0530(18) Uani 1 1 d . . .
H23A H 0.0736 0.9907 -0.0259 0.064 Uiso 1 1 calc R . .
C24 C 0.05516(15) 1.2279(15) -0.1163(4) 0.0569(18) Uani 1 1 d . . .
H24A H 0.0705 1.3296 -0.1240 0.068 Uiso 1 1 calc R . .
C25 C 0.03131(15) 1.2840(16) -0.1625(4) 0.063(2) Uani 1 1 d . . .
H25A H 0.0301 1.4266 -0.2008 0.075 Uiso 1 1 calc R . .
C26 C 0.00894(15) 1.1288(16) -0.1524(4) 0.060(2) Uani 1 1 d . . .
H26A H -0.0076 1.1674 -0.1836 0.073 Uiso 1 1 calc R . .
C27 C 0.01087(13) 0.9185(15) -0.0968(4) 0.0476(17) Uani 1 1 d . . .
C28 C -0.03339(12) 0.7500(15) -0.1302(4) 0.0483(16) Uani 1 1 d . . .
H28A H -0.0349 0.8754 -0.1730 0.058 Uiso 1 1 calc R . .

loop_
_atom_site_aniso_label
_atom_site_aniso_U_11
_atom_site_aniso_U_22
_atom_site_aniso_U_33
_atom_site_aniso_U_23
_atom_site_aniso_U_13
_atom_site_aniso_U_12
Ni1 0.0232(9) 0.0169(9) 0.0131(9) -0.0009(7) 0.0037(7) 0.0057(8)
Ni2 0.0325(12) 0.0381(12) 0.0368(12) 0.0027(10) 0.0036(9) 0.0008(10)
N1 0.069(5) 0.085(5) 0.084(5) 0.008(4) -0.005(4) -0.024(4)
N2 0.047(3) 0.041(3) 0.041(3) -0.002(2) 0.004(2) 0.004(3)
N3 0.056(3) 0.041(3) 0.046(3) 0.000(3) 0.013(3) 0.008(3)
N4 0.045(4) 0.062(4) 0.065(4) -0.006(3) 0.004(3) 0.006(3)
N5 0.046(3) 0.055(3) 0.045(3) 0.005(3) 0.003(3) 0.000(3)
N6 0.048(3) 0.051(3) 0.047(3) 0.003(3) 0.004(3) -0.002(3)
C1 0.088(6) 0.135(8) 0.138(7) 0.070(6) -0.016(6) -0.036(6)
C2 0.083(6) 0.125(7) 0.110(6) 0.063(6) -0.021(5) -0.039(5)
C4 0.067(5) 0.164(8) 0.077(5) 0.038(6) 0.005(4) -0.024(6)
C5 0.069(6) 0.163(8) 0.078(6) 0.010(6) -0.005(5) -0.022(6)
C3 0.052(4) 0.049(4) 0.042(4) -0.005(3) 0.001(3) 0.002(3)
C6 0.046(4) 0.042(4) 0.042(4) -0.004(3) 0.006(3) 0.001(3)
C7 0.052(4) 0.040(3) 0.045(4) -0.005(3) 0.012(3) 0.003(3)
C8 0.047(4) 0.041(4) 0.036(3) 0.002(3) 0.011(3) 0.008(3)
C9 0.050(4) 0.047(4) 0.047(4) 0.006(3) 0.009(3) 0.010(3)
C10 0.057(4) 0.050(4) 0.044(4) 0.009(3) 0.010(3) 0.015(4)
C11 0.059(5) 0.055(5) 0.047(4) 0.005(3) 0.001(3) 0.011(4)
C12 0.049(4) 0.048(4) 0.054(4) 0.004(3) 0.001(3) 0.003(3)
C13 0.053(4) 0.039(4) 0.034(3) -0.001(3) 0.006(3) 0.008(3)
C14 0.056(4) 0.046(4) 0.050(4) -0.007(3) 0.010(3) 0.005(4)
C15 0.055(10) 0.058(10) 0.059(10) -0.020(9) 0.008(8) -0.015(8)
C16 0.045(8) 0.047(9) 0.061(9) -0.003(8) 0.006(7) -0.012(7)
C15' 0.039(8) 0.070(11) 0.059(10) 0.009(9) 0.002(7) 0.000(7)
C16' 0.053(9) 0.069(11) 0.047(8) -0.009(8) 0.015(7) 0.001(8)
C17 0.041(4) 0.050(4) 0.048(4) -0.002(3) 0.007(3) 0.005(3)
C18 0.042(8) 0.045(8) 0.048(8) -0.008(7) 0.001(6) -0.008(6)
C19 0.054(9) 0.051(9) 0.047(8) 0.006(8) -0.006(7) 0.004(8)
C18' 0.044(8) 0.062(10) 0.040(8) -0.001(7) 0.009(6) 0.011(7)
C19' 0.055(9) 0.071(11) 0.049(9) 0.004(8) 0.003(7) 0.012(8)
C20 0.043(4) 0.054(4) 0.045(4) -0.004(3) 0.004(3) 0.002(3)
C21 0.048(4) 0.053(4) 0.052(4) -0.009(4) 0.005(3) -0.006(3)
C22 0.041(4) 0.056(4) 0.048(4) -0.003(3) 0.007(3) -0.004(3)
C23 0.048(4) 0.053(4) 0.059(4) 0.001(4) 0.011(3) -0.002(3)
C24 0.053(4) 0.059(5) 0.059(4) -0.001(4) 0.010(4) -0.007(4)
C25 0.068(5) 0.063(5) 0.056(5) 0.006(4) 0.008(4) -0.013(4)
C26 0.057(5) 0.063(5) 0.060(5) 0.012(4) 0.005(4) -0.007(4)
C27 0.044(4) 0.051(4) 0.048(4) -0.002(3) 0.010(3) -0.005(3)
C28 0.043(4) 0.052(4) 0.049(4) 0.001(3) 0.003(3) 0.000(3)

loop_
_atom_type_symbol
_atom_type_description
_atom_type_scat_dispersion_real
_atom_type_scat_dispersion_imag
_atom_type_scat_source
C C 0.0033 0.0016 'International Tables Vol C Tables 4.2.6.8 and 6.1.1.4'
H H 0.0000 0.0000 'International Tables Vol C Tables 4.2.6.8 and 6.1.1.4'
N N 0.0061 0.0033 'International Tables Vol C Tables 4.2.6.8 and 6.1.1.4'
Ni Ni 0.3393 1.1124 'International Tables Vol C Tables 4.2.6.8 and 6.1.1.4'

loop_
_geom_angle_atom_site_label_1
_geom_angle_atom_site_label_2
_geom_angle_atom_site_label_3
_geom_angle
_geom_angle_site_symmetry_1
_geom_angle_site_symmetry_3
N2 Ni1 N2 180.0(4) 7_565 .
N2 Ni1 N3 86.7(2) 7_565 7_565
N2 Ni1 N3 93.3(2) . 7_565
N2 Ni1 N3 93.3(2) 7_565 .
N2 Ni1 N3 86.7(2) . .
N3 Ni1 N3 180.0(4) 7_565 .
N6 Ni2 N6 180.0(4) 5_565 .
N6 Ni2 N5 92.7(2) 5_565 .
N6 Ni2 N5 87.3(2) . .
N6 Ni2 N5 87.3(2) 5_565 5_565
N6 Ni2 N5 92.7(2) . 5_565
N5 Ni2 N5 180.0(3) . 5_565
C5 N1 C1 111.2(7) . .
C7 N2 C8 120.3(5) . .
C7 N2 Ni1 127.4(5) . .
C8 N2 Ni1 112.2(4) . .
C14 N3 C13 119.9(6) . .
C14 N3 Ni1 127.6(5) . .
C13 N3 Ni1 112.4(4) . .
C19' N4 C15 91.3(10) . .
C19' N4 C19 52.0(9) . .
C15 N4 C19 112.4(10) . .
C19' N4 C15' 116.5(10) . .
C15 N4 C15' 52.4(9) . .
C19 N4 C15' 91.9(10) . .
C21 N5 C22 122.0(6) . .
C21 N5 Ni2 126.8(5) . .
C22 N5 Ni2 111.1(4) . .
C28 N6 C27 120.8(6) . .
C28 N6 Ni2 127.9(5) . .
C27 N6 Ni2 111.1(4) . .
N1 C1 C2 124.0(8) . .
C3 C2 C1 124.9(8) . .
C3 C4 C5 123.8(8) . .
N1 C5 C4 125.1(8) . .
C2 C3 C4 110.8(7) . .
C2 C3 C6 125.4(6) . .
C4 C3 C6 123.8(6) . .
C7 C6 C14 122.2(6) . 7_565
C7 C6 C3 118.7(6) . .
C14 C6 C3 119.1(6) 7_565 .
N2 C7 C6 125.3(6) . .
C9 C8 C13 120.1(6) . .
C9 C8 N2 126.0(6) . .
C13 C8 N2 113.9(5) . .
C10 C9 C8 120.2(7) . .
C9 C10 C11 120.6(6) . .
C12 C11 C10 119.8(7) . .
C11 C12 C13 120.1(7) . .
C8 C13 C12 119.2(6) . .
C8 C13 N3 114.7(6) . .
C12 C13 N3 126.1(6) . .
N3 C14 C6 124.1(7) . 7_565
C16 C15 N4 126.7(13) . .
C15 C16 C17 119.0(13) . .
N4 C15' C16' 122.4(12) . .
C17 C16' C15' 122.3(13) . .
C18 C17 C16' 92.7(10) . .
C18 C17 C18' 51.0(8) . .
C16' C17 C18' 114.2(9) . .
C18 C17 C16 115.8(9) . .
C16' C17 C16 50.7(8) . .
C18' C17 C16 93.5(9) . .
C18 C17 C20 122.3(8) . .
C16' C17 C20 122.7(8) . .
C18' C17 C20 123.2(7) . .
C16 C17 C20 121.9(8) . .
C17 C18 C19 120.9(12) . .
N4 C19 C18 124.9(13) . .
C19' C18' C17 120.6(12) . .
N4 C19' C18' 123.9(13) . .
C21 C20 C28 121.7(6) . 5_565
C21 C20 C17 119.4(6) . .
C28 C20 C17 118.9(6) 5_565 .
N5 C21 C20 125.1(6) . .
N5 C22 C23 125.4(6) . .
N5 C22 C27 115.6(6) . .
C23 C22 C27 119.0(7) . .
C22 C23 C24 119.9(7) . .
C25 C24 C23 121.0(7) . .
C24 C25 C26 119.4(7) . .
C27 C26 C25 120.1(7) . .
C26 C27 C22 120.5(6) . .
C26 C27 N6 124.6(6) . .
C22 C27 N6 114.8(6) . .
N6 C28 C20 125.5(6) . 5_565

loop_
_geom_bond_atom_site_label_1
_geom_bond_atom_site_label_2
_geom_bond_distance
_geom_bond_site_symmetry_2
Ni1 N2 1.865(5) 7_565
Ni1 N2 1.865(5) .
Ni1 N3 1.875(6) 7_565
Ni1 N3 1.875(6) .
Ni2 N6 1.871(6) 5_565
Ni2 N6 1.871(6) .
Ni2 N5 1.904(6) .
Ni2 N5 1.904(6) 5_565
N1 C5 1.338(5) .
N1 C1 1.341(5) .
N2 C7 1.333(8) .
N2 C8 1.434(8) .
N3 C14 1.344(8) .
N3 C13 1.411(8) .
N4 C19' 1.325(16) .
N4 C15 1.347(17) .
N4 C19 1.349(16) .
N4 C15' 1.350(15) .
N5 C21 1.339(8) .
N5 C22 1.389(9) .
N6 C28 1.321(8) .
N6 C27 1.426(8) .
C1 C2 1.352(5) .
C2 C3 1.349(5) .
C4 C3 1.350(5) .
C4 C5 1.352(5) .
C3 C6 1.459(9) .
C6 C7 1.396(9) .
C6 C14 1.401(9) 7_565
C8 C9 1.385(9) .
C8 C13 1.394(9) .
C9 C10 1.367(9) .
C10 C11 1.385(10) .
C11 C12 1.383(9) .
C12 C13 1.396(9) .
C14 C6 1.401(9) 7_565
C15 C16 1.33(2) .
C16 C17 1.443(15) .
C15' C16' 1.388(19) .
C16' C17 1.362(15) .
C17 C18 1.318(15) .
C17 C18' 1.429(14) .
C17 C20 1.472(9) .
C18 C19 1.391(18) .
C18' C19' 1.371(18) .
C20 C21 1.397(9) .
C20 C28 1.403(9) 5_565
C22 C23 1.396(9) .
C22 C27 1.405(9) .
C23 C24 1.399(9) .
C24 C25 1.378(10) .
C25 C26 1.400(10) .
C26 C27 1.389(9) .
C28 C20 1.403(9) 5_565
